data_7213270
loop_
_publ_author_name
'Kumar, Subodh'
'Hundal, Geeta'
'Paul, Dharam'
'Hundal, Maninder Singh'
'Singh, Harjit'

_publ_section_title
;
 Heterocalixarenes. Part 4. Synthesis of oxocalix[1]heterocycle[2]arenes:
 a unique H-bonding network in
 calix[1]benzimidazol-2-one[2]arene&#x00B7;&#x200A;1/2 H2O&#x200A;&#x2020;
;
_journal_issue 14
_journal_name_full 'Journal of the Chemical Society, Perkin Transactions 1'
_journal_page_first 2295
_journal_paper_doi 10.1039/b000832j
_journal_year 2000
_chemical_formula_sum 'C20 H16 N2 O4'
_chemical_formula_weight 348.35
_chemical_name_systematic
; 
 ? 
;
_space_group_IT_number 14
_symmetry_space_group_name_Hall '-P 2yn'
_symmetry_space_group_name_H-M 'P 1 21/n 1'
_atom_sites_solution_hydrogens geom
_atom_sites_solution_primary direct
_atom_sites_solution_secondary difmap
_audit_creation_method SHELXL
_cell_angle_alpha 90.00
_cell_angle_beta 110.460(10)
_cell_angle_gamma 90.00
_cell_formula_units_Z 4
_cell_length_a 12.259(2)
_cell_length_b 8.8650(10)
_cell_length_c 15.943(2)
_cell_measurement_temperature 293(2)
_cell_volume 1623.3(4)
_computing_structure_refinement 'SHELXL-93 (Sheldrick, 1993)'
_computing_structure_solution 'SHELXS-86 (Sheldrick, 1990)'
_diffrn_ambient_temperature 293(2)
_diffrn_radiation_monochromator graphite
_diffrn_radiation_source 'fine-focus sealed tube'
_diffrn_radiation_type MoK\a
_diffrn_radiation_wavelength 0.71073
_diffrn_reflns_av_R_equivalents 0.0153
_diffrn_reflns_av_sigmaI/netI 0.0394
_diffrn_reflns_limit_h_max 8
_diffrn_reflns_limit_h_min 0
_diffrn_reflns_limit_k_max 10
_diffrn_reflns_limit_k_min 0
_diffrn_reflns_limit_l_max 17
_diffrn_reflns_limit_l_min -18
_diffrn_reflns_number 2178
_diffrn_reflns_theta_max 25.00
_diffrn_reflns_theta_min 2.59
_exptl_absorpt_coefficient_mu 0.101
_exptl_crystal_density_diffrn 1.425
_exptl_crystal_F_000 728
_refine_diff_density_max 0.116
_refine_diff_density_min -0.126
_refine_diff_density_rms 0.030
_refine_ls_extinction_coef 0.0195(29)
_refine_ls_extinction_expression Fc^*^=kFc[1+0.001xFc^2^\l^3^/sin(2\q)]^-1/4^
_refine_ls_extinction_method SHELXL
_refine_ls_goodness_of_fit_all 1.026
_refine_ls_goodness_of_fit_obs 1.084
_refine_ls_matrix_type full
_refine_ls_number_parameters 236
_refine_ls_number_reflns 1876
_refine_ls_number_restraints 0
_refine_ls_restrained_S_all 1.052
_refine_ls_restrained_S_obs 1.084
_refine_ls_R_factor_all 0.0639
_refine_ls_R_factor_obs 0.0423
_refine_ls_shift/esd_max 0.034
_refine_ls_shift/esd_mean 0.005
_refine_ls_structure_factor_coef Fsqd
_refine_ls_weighting_details 'w=1/[\s^2^(Fo^2^)+(0.0665P)^2^+0.3333P] where P=(Fo^2^+2Fc^2^)/3'
_refine_ls_weighting_scheme calc
_refine_ls_wR_factor_all 0.1308
_refine_ls_wR_factor_obs 0.1137
_reflns_number_observed 1513
_reflns_number_total 2036
_reflns_observed_criterion >2sigma(I)
_cod_data_source_file b000832jsup1.cif
_cod_data_source_block cpd8
_cod_depositor_comments
;
The following automatic conversions were performed:

'_refine_ls_weighting_scheme' value 'calc
w=1/[\s^2^(Fo^2^)+(0.0665P)^2^+0.3333P] where P=(Fo^2^+2Fc^2^)/3' was
changed to 'calc'. New tag '_refine_ls_weighting_details' was
created. The value of the new tag was set to
'w=1/[\s^2^(Fo^2^)+(0.0665P)^2^+0.3333P] where P=(Fo^2^+2Fc^2^)/3'.

Automatic conversion script
Id: cif_fix_values 3143 2015-03-26 13:38:13Z robertas 
;
_cod_database_code 7213270

loop_
_symmetry_equiv_pos_as_xyz
'x, y, z'
'-x+1/2, y+1/2, -z+1/2'
'-x, -y, -z'
'x-1/2, -y-1/2, z-1/2'

loop_
_atom_site_aniso_label
_atom_site_aniso_U_11
_atom_site_aniso_U_22
_atom_site_aniso_U_33
_atom_site_aniso_U_23
_atom_site_aniso_U_13
_atom_site_aniso_U_12
N1 0.049(2) 0.0406(11) 0.0432(11) -0.0059(9) 0.0129(11) 0.0032(11)
N2 0.052(2) 0.0302(10) 0.0492(11) -0.0077(8) 0.0159(11) -0.0035(10)
O1 0.081(2) 0.0463(11) 0.0844(13) -0.0266(10) 0.0195(12) -0.0211(11)
O2 0.069(2) 0.0575(11) 0.0742(13) -0.0015(9) 0.0447(12) -0.0044(12)
O3 0.047(2) 0.0458(11) 0.0588(11) -0.0061(8) 0.0137(9) 0.0100(10)
O4 0.083(2) 0.0761(14) 0.0717(13) -0.0014(10) 0.0391(14) 0.0188(13)
C1 0.070(3) 0.0500(15) 0.0382(12) 0.0036(11) 0.0095(13) 0.0023(14)
C2 0.050(3) 0.0447(14) 0.0474(15) 0.0108(11) 0.0166(14) 0.0007(14)
C3 0.075(3) 0.072(2) 0.054(2) 0.0072(14) 0.027(2) -0.004(2)
C4 0.058(3) 0.095(2) 0.080(2) 0.011(2) 0.033(2) -0.017(2)
C5 0.056(3) 0.057(2) 0.066(2) 0.0086(14) 0.008(2) -0.016(2)
C6 0.044(3) 0.0325(12) 0.0561(15) 0.0036(10) 0.0126(14) -0.0063(13)
C7 0.045(2) 0.0359(12) 0.0494(14) 0.0057(10) 0.0105(13) 0.0029(12)
C8 0.051(2) 0.0301(12) 0.058(2) -0.0047(11) 0.0035(14) 0.0019(12)
C9 0.053(2) 0.0310(11) 0.0414(12) -0.0049(10) 0.0078(12) 0.0007(12)
C10 0.065(3) 0.0323(12) 0.0446(13) -0.0064(10) 0.0081(14) 0.0095(14)
C11 0.068(3) 0.0445(15) 0.0475(14) -0.0013(11) 0.0218(14) 0.0121(15)
C12 0.053(3) 0.0438(14) 0.0465(14) 0.0037(11) 0.0185(13) 0.0067(14)
C13 0.043(2) 0.0339(12) 0.0409(12) -0.0003(9) 0.0140(12) -0.0001(13)
C14 0.043(2) 0.0352(12) 0.0395(12) -0.0046(9) 0.0108(12) 0.0030(13)
C15 0.058(3) 0.0391(13) 0.0538(15) -0.0059(11) 0.0213(14) -0.0086(13)
C16 0.093(4) 0.075(2) 0.092(2) 0.012(2) 0.062(2) 0.011(2)
C17 0.042(2) 0.0371(13) 0.0422(13) -0.0118(10) 0.0090(13) -0.0059(13)
C18 0.057(3) 0.0329(13) 0.059(2) -0.0032(11) 0.014(2) -0.0015(13)
C19 0.064(3) 0.0410(14) 0.072(2) -0.0053(12) 0.026(2) 0.0107(14)
C20 0.054(3) 0.052(2) 0.054(2) -0.0107(12) 0.017(2) 0.0021(15)

loop_
_atom_site_label
_atom_site_type_symbol
_atom_site_fract_x
_atom_site_fract_y
_atom_site_fract_z
_atom_site_U_iso_or_equiv
_atom_site_thermal_displace_type
_atom_site_occupancy
_atom_site_calc_flag
_atom_site_refinement_flags
N1 N 0.3999(2) 0.4169(2) 0.14520(12) 0.0450(7) Uani 1 d .
N2 N 0.3682(2) 0.3117(2) 0.27029(12) 0.0443(7) Uani 1 d .
O1 O 0.6117(2) 0.9168(2) 0.43670(13) 0.0733(8) Uani 1 d .
O2 O 0.2287(2) 0.4427(2) 0.46047(12) 0.0617(7) Uani 1 d .
O3 O 0.2591(2) 0.5081(2) 0.19539(11) 0.0517(6) Uani 1 d .
O4 O 0.5280(2) 0.3095(2) 0.08893(14) 0.0737(8) Uani 1 d .
C1 C 0.4004(3) 0.5588(3) 0.0952(2) 0.0553(9) Uani 1 d .
H1A H 0.3255(3) 0.6088(3) 0.0792(2) 0.066 Uiso 1 calc R
H1B H 0.4155(3) 0.5365(3) 0.0407(2) 0.066 Uiso 1 calc R
C2 C 0.4952(3) 0.6588(3) 0.1555(2) 0.0474(9) Uani 1 d .
C3 C 0.5998(4) 0.6803(4) 0.1450(2) 0.0660(11) Uani 1 d .
H3 H 0.6106(4) 0.6451(4) 0.0935(2) 0.079 Uiso 1 calc R
C4 C 0.6912(3) 0.7544(4) 0.2104(2) 0.0757(11) Uani 1 d .
H4 H 0.7609(3) 0.7716(4) 0.2011(2) 0.091 Uiso 1 calc R
C5 C 0.6780(4) 0.8021(3) 0.2888(2) 0.0632(11) Uani 1 d .
H5 H 0.7394(4) 0.8494(3) 0.3328(2) 0.076 Uiso 1 calc R
C6 C 0.5738(3) 0.7794(3) 0.3014(2) 0.0456(9) Uani 1 d .
C7 C 0.4823(3) 0.7147(2) 0.2321(2) 0.0449(8) Uani 1 d .
H7 H 0.4095(3) 0.7091(2) 0.2378(2) 0.054 Uiso 1 calc R
C8 C 0.5593(3) 0.8127(2) 0.3890(2) 0.0505(9) Uani 1 d .
C9 C 0.4774(3) 0.7146(2) 0.41488(15) 0.0440(8) Uani 1 d .
C10 C 0.4161(3) 0.7696(3) 0.4666(2) 0.0503(9) Uani 1 d .
H10 H 0.4303(3) 0.8671(3) 0.4894(2) 0.060 Uiso 1 calc R
C11 C 0.3341(3) 0.6818(3) 0.4849(2) 0.0528(9) Uani 1 d .
H11 H 0.2960(3) 0.7189(3) 0.5217(2) 0.063 Uiso 1 calc R
C12 C 0.3083(3) 0.5376(3) 0.4483(2) 0.0474(8) Uani 1 d .
C13 C 0.3672(3) 0.4815(2) 0.39400(15) 0.0394(8) Uani 1 d .
C14 C 0.4533(2) 0.5668(2) 0.38188(14) 0.0403(8) Uani 1 d .
H14 H 0.4976(2) 0.5255(2) 0.35067(14) 0.048 Uiso 1 calc R
C15 C 0.3275(3) 0.3336(3) 0.3456(2) 0.0500(9) Uani 1 d .
H15A H 0.3558(3) 0.2513(3) 0.3877(2) 0.060 Uiso 1 calc R
H15B H 0.2430(3) 0.3301(3) 0.3235(2) 0.060 Uiso 1 calc R
C16 C 0.1705(3) 0.4844(4) 0.5199(2) 0.0790(12) Uani 1 d .
H16A H 0.1171(3) 0.4061(4) 0.5214(2) 0.119 Uiso 1 calc R
H16B H 0.1284(3) 0.5766(4) 0.4997(2) 0.119 Uiso 1 calc R
H16C H 0.2266(3) 0.4988(4) 0.5789(2) 0.119 Uiso 1 calc R
C17 C 0.3358(3) 0.4175(3) 0.20178(15) 0.0421(8) Uani 1 d .
C18 C 0.4423(3) 0.1957(3) 0.2694(2) 0.0511(9) Uani 1 d .
H18 H 0.4592(3) 0.1228(3) 0.3141(2) 0.061 Uiso 1 calc R
C19 C 0.4905(3) 0.1842(3) 0.2070(2) 0.0585(10) Uani 1 d .
H19 H 0.5332(3) 0.0986(3) 0.2048(2) 0.070 Uiso 1 calc R
C20 C 0.4773(3) 0.3029(3) 0.1428(2) 0.0537(9) Uani 1 d .

loop_
_atom_type_symbol
_atom_type_description
_atom_type_scat_dispersion_real
_atom_type_scat_dispersion_imag
_atom_type_scat_source
C C 0.0033 0.0016 'International Tables Vol C Tables 4.2.6.8 and 6.1.1.4'
H H 0.0000 0.0000 'International Tables Vol C Tables 4.2.6.8 and 6.1.1.4'
N N 0.0061 0.0033 'International Tables Vol C Tables 4.2.6.8 and 6.1.1.4'
O O 0.0106 0.0060 'International Tables Vol C Tables 4.2.6.8 and 6.1.1.4'

loop_
_geom_angle_atom_site_label_1
_geom_angle_atom_site_label_2
_geom_angle_atom_site_label_3
_geom_angle
C17 N1 C20 124.4(2)
C17 N1 C1 117.0(2)
C20 N1 C1 117.8(2)
C18 N2 C17 120.4(2)
C18 N2 C15 121.5(2)
C17 N2 C15 118.0(2)
C12 O2 C16 119.3(2)
N1 C1 C2 107.5(2)
C3 C2 C7 117.6(3)
C3 C2 C1 123.4(3)
C7 C2 C1 118.4(3)
C2 C3 C4 121.0(3)
C5 C4 C3 120.2(4)
C6 C5 C4 119.7(3)
C5 C6 C7 118.4(3)
C5 C6 C8 121.8(3)
C7 C6 C8 119.7(3)
C2 C7 C6 122.8(3)
O1 C8 C9 121.7(3)
O1 C8 C6 121.3(3)
C9 C8 C6 117.0(2)
C10 C9 C14 117.7(3)
C10 C9 C8 121.2(2)
C14 C9 C8 121.0(2)
C11 C10 C9 120.9(2)
C10 C11 C12 120.3(3)
O2 C12 C11 125.4(3)
O2 C12 C13 115.0(2)
C11 C12 C13 119.6(3)
C14 C13 C12 118.8(2)
C14 C13 C15 122.3(2)
C12 C13 C15 118.7(3)
C13 C14 C9 122.4(3)
N2 C15 C13 113.1(2)
O3 C17 N2 120.9(3)
O3 C17 N1 123.1(2)
N2 C17 N1 115.9(2)
C19 C18 N2 122.2(2)
C18 C19 C20 120.6(3)
O4 C20 N1 120.1(3)
O4 C20 C19 125.1(3)
N1 C20 C19 114.7(3)

loop_
_geom_bond_atom_site_label_1
_geom_bond_atom_site_label_2
_geom_bond_distance
N1 C17 1.389(4)
N1 C20 1.396(4)
N1 C1 1.490(3)
N2 C18 1.375(3)
N2 C17 1.388(3)
N2 C15 1.465(3)
O1 C8 1.225(3)
O2 C12 1.353(3)
O2 C16 1.420(4)
O3 C17 1.213(3)
O4 C20 1.225(4)
C1 C2 1.510(4)
C2 C3 1.364(4)
C2 C7 1.378(4)
C3 C4 1.400(5)
C4 C5 1.380(4)
C5 C6 1.377(4)
C6 C7 1.393(4)
C6 C8 1.498(4)
C8 C9 1.491(4)
C9 C10 1.384(4)
C9 C14 1.405(3)
C10 C11 1.380(4)
C11 C12 1.395(3)
C12 C13 1.398(4)
C13 C14 1.366(4)
C13 C15 1.513(3)
C18 C19 1.327(4)
C19 C20 1.437(4)

loop_
_geom_torsion_atom_site_label_1
_geom_torsion_atom_site_label_2
_geom_torsion_atom_site_label_3
_geom_torsion_atom_site_label_4
_geom_torsion
C17 N1 C1 C2 85.4(3)
C20 N1 C1 C2 -84.8(3)
N1 C1 C2 C3 104.4(3)
N1 C1 C2 C7 -66.3(3)
C7 C2 C3 C4 1.0(4)
C1 C2 C3 C4 -169.8(3)
C2 C3 C4 C5 2.5(5)
C3 C4 C5 C6 -1.4(5)
C4 C5 C6 C7 -3.0(4)
C4 C5 C6 C8 172.9(3)
C3 C2 C7 C6 -5.7(4)
C1 C2 C7 C6 165.6(2)
C5 C6 C7 C2 6.8(3)
C8 C6 C7 C2 -169.2(2)
C5 C6 C8 O1 33.5(4)
C7 C6 C8 O1 -150.6(3)
C5 C6 C8 C9 -147.1(2)
C7 C6 C8 C9 28.7(3)
O1 C8 C9 C10 29.9(4)
C6 C8 C9 C10 -149.4(2)
O1 C8 C9 C14 -154.9(3)
C6 C8 C9 C14 25.7(4)
C14 C9 C10 C11 -0.1(4)
C8 C9 C10 C11 175.2(2)
C9 C10 C11 C12 -2.6(4)
C16 O2 C12 C11 -4.8(4)
C16 O2 C12 C13 175.2(2)
C10 C11 C12 O2 -179.0(2)
C10 C11 C12 C13 1.0(4)
O2 C12 C13 C14 -176.7(2)
C11 C12 C13 C14 3.3(4)
O2 C12 C13 C15 7.7(3)
C11 C12 C13 C15 -172.3(2)
C12 C13 C14 C9 -6.2(4)
C15 C13 C14 C9 169.3(2)
C10 C9 C14 C13 4.6(3)
C8 C9 C14 C13 -170.7(2)
C18 N2 C15 C13 116.7(3)
C17 N2 C15 C13 -59.3(3)
C14 C13 C15 N2 -14.4(4)
C12 C13 C15 N2 161.1(2)
C18 N2 C17 O3 170.2(2)
C15 N2 C17 O3 -13.8(4)
C18 N2 C17 N1 -12.9(3)
C15 N2 C17 N1 163.2(2)
C20 N1 C17 O3 -170.9(2)
C1 N1 C17 O3 19.6(4)
C20 N1 C17 N2 12.3(3)
C1 N1 C17 N2 -157.3(2)
C17 N2 C18 C19 3.7(4)
C15 N2 C18 C19 -172.1(3)
N2 C18 C19 C20 7.0(5)
C17 N1 C20 O4 178.0(3)
C1 N1 C20 O4 -12.5(4)
C17 N1 C20 C19 -2.3(4)
C1 N1 C20 C19 167.1(2)
C18 C19 C20 O4 172.1(3)
C18 C19 C20 N1 -7.6(4)
